data_7100019
loop_
_publ_author_name
'Gebhard Haberhauer'
'Thomas Oeser'
'Frank Rominger'

_publ_section_title
;
A widely applicable concept for predictable induction of preferred configuration
in C3-symmetric systems
;
_journal_name_full 'Chemical Communications'
_journal_paper_doi 10.1039/b502158h
_journal_year 2005
_chemical_formula_sum 'C63 H78.6 Ir N12 O10.8'
_chemical_formula_weight 1368.98
_space_group_IT_number 146
_symmetry_cell_setting rhombohedral
_symmetry_space_group_name_Hall 'R 3'
_symmetry_space_group_name_H-M 'R 3 :H'
_cell_angle_alpha 90.00
_cell_angle_beta 90.00
_cell_angle_gamma 120.00
_cell_formula_units_Z 3
_cell_length_a 16.2136(13)
_cell_length_b 16.2136(13)
_cell_length_c 22.0711(18)
_cell_measurement_temperature 100(2)
_cell_volume 5024.7(7)
_diffrn_ambient_temperature 100(2)
_exptl_crystal_density_diffrn 1.357
_cod_depositor_comments
;
The following automatic conversions were performed:
'_symmetry_cell_setting' value 'Rhombohedral' changed to 'rhombohedral'
according to '/home/saulius/struct/CIF-dictionaries/cif_core.dic'
dictionary named 'cif_core.dic' version 2.4.1 from 2010-06-29.

Automatic conversion script
Id: cif_fix_enum 1527 2010-12-29 10:47:43Z saulius 
;
_cod_original_sg_symbol_H-M 'R 3'
_cod_original_formula_sum 'C63 H78.60 Ir N12 O10.80'
_cod_database_code 7100019

loop_
_symmetry_equiv_pos_as_xyz
'x, y, z'
'-y, x-y, z'
'-x+y, -x, z'
'x+2/3, y+1/3, z+1/3'
'-y+2/3, x-y+1/3, z+1/3'
'-x+y+2/3, -x+1/3, z+1/3'
'x+1/3, y+2/3, z+2/3'
'-y+1/3, x-y+2/3, z+2/3'
'-x+y+1/3, -x+2/3, z+2/3'

loop_
_atom_site_label
_atom_site_type_symbol
_atom_site_fract_x
_atom_site_fract_y
_atom_site_fract_z
_atom_site_U_iso_or_equiv
_atom_site_adp_type
_atom_site_occupancy
_atom_site_symmetry_multiplicity
_atom_site_calc_flag
_atom_site_refinement_flags
_atom_site_disorder_assembly
_atom_site_disorder_group
Ir1 Ir 0.6667 0.3333 0.208568(2) 0.02063(9) Uani 1 3 d S . .
O9 O 0.3617(4) 0.0814(4) 0.4149(3) 0.0533(14) Uani 1 1 d . . .
N3 N 0.5930(5) 0.1446(5) 0.4760(3) 0.0457(14) Uani 1 1 d . . .
N6 N 0.4500(4) 0.3819(5) 0.4008(3) 0.0419(13) Uani 1 1 d . . .
N9 N 0.4559(5) 0.1976(6) 0.4802(3) 0.0520(16) Uani 1 1 d . . .
H9 H 0.5014 0.2150 0.5073 0.062 Uiso 1 1 calc R . .
N28 N 0.5913(8) 0.2052(8) 0.1600(4) 0.040(2) Uani 1 1 d . . .
C1 C 0.4035(6) 0.2491(6) 0.4770(4) 0.0497(18) Uani 1 1 d . . .
H1 H 0.3504 0.2147 0.4474 0.060 Uiso 1 1 calc R . .
C2 C 0.4676(5) 0.3447(6) 0.4518(3) 0.0455(17) Uani 1 1 d . . .
C4 C 0.5139(5) 0.1016(5) 0.4384(3) 0.0422(15) Uani 1 1 d . . .
C5 C 0.5281(6) 0.0535(5) 0.3912(4) 0.0426(16) Uani 1 1 d . . .
C7 C 0.4667(6) -0.0022(5) 0.3408(4) 0.0458(17) Uani 1 1 d . . .
H7A H 0.5000 0.0238 0.3024 0.069 Uiso 1 1 calc R . .
H7B H 0.4079 0.0009 0.3416 0.069 Uiso 1 1 calc R . .
H7C H 0.4511 -0.0687 0.3448 0.069 Uiso 1 1 calc R . .
C9 C 0.4370(6) 0.1250(5) 0.4433(4) 0.0438(17) Uani 1 1 d . . .
C10 C 0.3587(7) 0.2513(7) 0.5373(4) 0.063(3) Uani 1 1 d . . .
H10 H 0.4103 0.2943 0.5659 0.076 Uiso 1 1 calc R . .
C11 C 0.3029(10) 0.1519(8) 0.5656(5) 0.096(5) Uani 1 1 d . . .
H11A H 0.2611 0.1064 0.5349 0.144 Uiso 1 1 calc R . .
H11B H 0.2643 0.1534 0.5993 0.144 Uiso 1 1 calc R . .
H11C H 0.3474 0.1324 0.5806 0.144 Uiso 1 1 calc R . .
C12 C 0.2934(8) 0.2942(9) 0.5241(6) 0.083(4) Uani 1 1 d . . .
H12A H 0.3329 0.3621 0.5147 0.125 Uiso 1 1 calc R . .
H12B H 0.2542 0.2863 0.5598 0.125 Uiso 1 1 calc R . .
H12C H 0.2521 0.2611 0.4895 0.125 Uiso 1 1 calc R . .
C20 C 0.3795(5) 0.3251(6) 0.3538(4) 0.0448(16) Uani 1 1 d . . .
H20A H 0.3654 0.3677 0.3292 0.054 Uiso 1 1 calc R . .
H20B H 0.3196 0.2776 0.3737 0.054 Uiso 1 1 calc R . .
C21 C 0.4144(5) 0.2737(5) 0.3121(3) 0.0345(13) Uani 1 1 d . . .
C22 C 0.5097(4) 0.3145(4) 0.2963(3) 0.0276(11) Uani 1 1 d . . .
H22 H 0.5551 0.3711 0.3162 0.033 Uiso 1 1 calc R . .
C23 C 0.5410(7) 0.2749(8) 0.2519(5) 0.028(2) Uani 1 1 d . . .
C24 C 0.4693(5) 0.1853(5) 0.2279(3) 0.0337(13) Uani 1 1 d . . .
C25 C 0.3749(5) 0.1419(5) 0.2472(4) 0.0406(15) Uani 1 1 d . . .
H25 H 0.3294 0.0816 0.2313 0.049 Uiso 1 1 calc R . .
C26 C 0.3477(5) 0.1860(6) 0.2888(4) 0.0391(17) Uani 1 1 d . . .
H26 H 0.2832 0.1566 0.3017 0.047 Uiso 1 1 calc R . .
C27 C 0.5006(5) 0.1457(5) 0.1790(3) 0.0397(15) Uani 1 1 d . . .
C29 C 0.6255(6) 0.1789(7) 0.1122(4) 0.053(2) Uani 1 1 d . . .
H29 H 0.6885 0.2207 0.0986 0.063 Uiso 1 1 calc R . .
C30 C 0.5717(8) 0.0934(8) 0.0830(5) 0.071(3) Uani 1 1 d . . .
H30 H 0.5971 0.0767 0.0494 0.085 Uiso 1 1 calc R . .
C31 C 0.4806(8) 0.0324(11) 0.1029(7) 0.081(5) Uani 1 1 d . . .
H31 H 0.4425 -0.0267 0.0829 0.097 Uiso 1 1 calc R . .
C32 C 0.4443(6) 0.0572(7) 0.1523(5) 0.060(3) Uani 1 1 d . . .
H32 H 0.3825 0.0145 0.1675 0.072 Uiso 1 1 calc R . .
O51 O 0.1275(6) 0.1658(7) 0.3563(4) 0.051(2) Uani 1 1 d . . .
O52 O 0.9572(9) 0.1315(9) 0.4143(7) 0.078(4) Uani 0.80 1 d P . .
O53 O 0.0605(12) 0.0937(12) 0.4865(7) 0.050(4) Uani 0.35 1 d P . .
O54 O 0.5713(11) 0.3119(13) 0.5766(7) 0.048(4) Uani 0.35 1 d P . .
O55 O 0.0000 0.0000 0.6262(12) 0.075(12) Uani 0.30 3 d SP . .

loop_
_atom_site_aniso_label
_atom_site_aniso_U_11
_atom_site_aniso_U_22
_atom_site_aniso_U_33
_atom_site_aniso_U_23
_atom_site_aniso_U_13
_atom_site_aniso_U_12
Ir1 0.02309(11) 0.02309(11) 0.01570(13) 0.000 0.000 0.01155(5)
O9 0.036(3) 0.034(3) 0.086(4) 0.010(3) 0.016(3) 0.015(2)
N3 0.055(4) 0.046(3) 0.042(3) 0.019(3) 0.009(3) 0.030(3)
N6 0.031(3) 0.050(3) 0.047(3) -0.009(3) 0.009(2) 0.022(3)
N9 0.057(4) 0.073(5) 0.037(3) 0.001(3) 0.011(3) 0.041(4)
N28 0.059(6) 0.055(5) 0.022(4) -0.011(3) -0.004(3) 0.041(5)
C1 0.043(4) 0.061(5) 0.047(4) -0.003(3) 0.019(3) 0.028(4)
C2 0.044(4) 0.053(4) 0.042(4) -0.005(3) 0.016(3) 0.026(3)
C4 0.049(4) 0.040(4) 0.040(4) 0.019(3) 0.011(3) 0.025(3)
C5 0.051(4) 0.028(3) 0.051(4) 0.018(3) 0.011(3) 0.021(3)
C7 0.051(4) 0.035(4) 0.058(4) 0.010(3) 0.009(3) 0.026(3)
C9 0.050(4) 0.037(3) 0.049(4) 0.020(3) 0.024(3) 0.025(3)
C10 0.063(5) 0.064(5) 0.055(5) -0.007(4) 0.030(4) 0.026(4)
C11 0.121(10) 0.073(7) 0.076(7) 0.014(6) 0.076(8) 0.036(7)
C12 0.063(6) 0.096(8) 0.092(8) -0.023(6) 0.036(6) 0.040(6)
C20 0.027(3) 0.049(4) 0.055(4) -0.008(3) 0.008(3) 0.016(3)
C21 0.029(3) 0.029(3) 0.045(4) 0.002(3) 0.006(3) 0.014(3)
C22 0.027(3) 0.025(3) 0.028(3) -0.003(2) -0.002(2) 0.011(2)
C23 0.019(4) 0.033(5) 0.041(5) -0.001(4) -0.004(3) 0.019(4)
C24 0.032(3) 0.034(3) 0.041(3) -0.003(3) -0.010(3) 0.021(3)
C25 0.027(3) 0.026(3) 0.065(5) -0.006(3) -0.013(3) 0.010(2)
C26 0.021(3) 0.034(4) 0.060(5) 0.003(3) 0.004(3) 0.012(3)
C27 0.037(4) 0.044(4) 0.046(4) -0.015(3) -0.017(3) 0.026(3)
C29 0.058(5) 0.078(6) 0.037(4) -0.026(4) -0.012(3) 0.044(5)
C30 0.072(6) 0.092(7) 0.071(6) -0.048(6) -0.022(5) 0.059(6)
C31 0.053(6) 0.095(10) 0.109(10) -0.079(8) -0.049(6) 0.046(6)
C32 0.042(4) 0.059(5) 0.087(7) -0.039(5) -0.025(4) 0.031(4)
O51 0.045(4) 0.044(4) 0.050(4) -0.010(3) 0.009(3) 0.011(3)
O52 0.049(5) 0.059(7) 0.140(12) 0.044(7) 0.033(7) 0.039(5)
O53 0.056(9) 0.052(9) 0.042(8) -0.002(7) -0.006(7) 0.027(8)
O54 0.042(8) 0.070(10) 0.045(8) -0.006(7) 0.001(6) 0.037(8)
O55 0.11(2) 0.11(2) 0.009(12) 0.000 0.000 0.054(10)

loop_
_geom_bond_atom_site_label_1
_geom_bond_atom_site_label_2
_geom_bond_distance
_geom_bond_site_symmetry_2
_geom_bond_publ_flag
Ir1 C23 2.008(10) 2_655 ?
Ir1 C23 2.008(10) 3_665 ?
Ir1 C23 2.008(10) . ?
Ir1 N28 2.103(10) 2_655 ?
Ir1 N28 2.103(10) . ?
Ir1 N28 2.103(10) 3_665 ?
O9 C9 1.233(10) . ?
N3 C2 1.336(10) 2_655 ?
N3 C4 1.387(10) . ?
N6 C2 1.372(11) . ?
N6 C5 1.373(10) 3_665 ?
N6 C20 1.475(10) . ?
N9 C9 1.336(10) . ?
N9 C1 1.461(11) . ?
N9 H9 0.8800 . ?
N28 C29 1.355(11) . ?
N28 C27 1.361(13) . ?
C1 C2 1.477(11) . ?
C1 C10 1.524(10) . ?
C1 H1 1.0000 . ?
C2 N3 1.336(10) 3_665 ?
C4 C5 1.388(11) . ?
C4 C9 1.477(10) . ?
C5 N6 1.373(10) 2_655 ?
C5 C7 1.464(12) . ?
C7 H7A 0.9800 . ?
C7 H7B 0.9800 . ?
C7 H7C 0.9800 . ?
C10 C11 1.532(14) . ?
C10 C12 1.557(17) . ?
C10 H10 1.0000 . ?
C11 H11A 0.9800 . ?
C11 H11B 0.9800 . ?
C11 H11C 0.9800 . ?
C12 H12A 0.9800 . ?
C12 H12B 0.9800 . ?
C12 H12C 0.9800 . ?
C20 C21 1.529(10) . ?
C20 H20A 0.9900 . ?
C20 H20B 0.9900 . ?
C21 C26 1.385(10) . ?
C21 C22 1.387(9) . ?
C22 C23 1.399(12) . ?
C22 H22 0.9500 . ?
C23 C24 1.432(12) . ?
C24 C25 1.393(10) . ?
C24 C27 1.471(10) . ?
C25 C26 1.366(12) . ?
C25 H25 0.9500 . ?
C26 H26 0.9500 . ?
C27 C32 1.389(10) . ?
C29 C30 1.374(12) . ?
C29 H29 0.9500 . ?
C30 C31 1.376(18) . ?
C30 H30 0.9500 . ?
C31 C32 1.391(15) . ?
C31 H31 0.9500 . ?
C32 H32 0.9500 . ?
